data_7109132
loop_
_publ_author_name
'Eufemio Moreno Pineda'
'Floriana Tuna'
'Robin G. Pritchard'
'Andrew C. Regan'
'Richard E. P. Winpenny'
'Eric J. L. McInnes'

_publ_section_title
;
 Molecular amino-phosphonate cobalt-lanthanide clusters
;
_journal_name_full Chem.Commun.
_journal_page_first 3522
_journal_paper_doi 10.1039/c3cc40907d
_journal_volume 49
_journal_year 2013
_chemical_formula_moiety 'C100 H186 Co6 Gd4 N8 Na2 O44 P6, 2(C2 H3 N)'
_chemical_formula_sum 'C104 H192 Co6 Gd4 N10 Na2 O44 P6'
_chemical_formula_weight 3501.06
_space_group_crystal_system monoclinic
_space_group_IT_number 14
_space_group_name_Hall '-P 2yn'
_space_group_name_H-M_alt 'P 1 21/n 1'
_symmetry_space_group_name_Hall '-P 2yn'
_symmetry_space_group_name_H-M 'P 1 21/n 1'
_atom_sites_solution_hydrogens geom
_atom_sites_solution_primary direct
_atom_sites_solution_secondary difmap
_audit_creation_date 2012-12-06
_audit_creation_method
;
Olex2 1.2
(compiled 2012.11.06 svn.r2526, GUI svn.r4372)
;
_audit_update_record
;
2012-12-06 # Formatted by publCIF
;
_cell_angle_alpha 90.00
_cell_angle_beta 112.274(3)
_cell_angle_gamma 90.00
_cell_formula_units_Z 2
_cell_length_a 15.8683(5)
_cell_length_b 27.0973(8)
_cell_length_c 19.4683(6)
_cell_measurement_reflns_used 15774
_cell_measurement_temperature 100(2)
_cell_measurement_theta_max 26.3285
_cell_measurement_theta_min 1.8769
_cell_volume 7746.5(4)
_computing_cell_refinement
;
CrysAlisPro, Agilent Technologies,
Version 1.171.36.20 (release 27-06-2012 CrysAlis171 .NET)
(compiled Jul 11 2012,15:38:31)
;
_computing_data_collection
;
CrysAlisPro, Agilent Technologies,
Version 1.171.36.20 (release 27-06-2012 CrysAlis171 .NET)
(compiled Jul 11 2012,15:38:31)
;
_computing_data_reduction
;
CrysAlisPro, Agilent Technologies,
Version 1.171.36.20 (release 27-06-2012 CrysAlis171 .NET)
(compiled Jul 11 2012,15:38:31)
;
_computing_molecular_graphics
;
O. V. Dolomanov, L. J. Bourhis, R. J. Gildea, J. A. K. Howard and H. Puschmann,
OLEX2: a complete structure solution, refinement and analysis program.
J. Appl. Cryst. (2009). 42, 339-341.
;
_computing_publication_material
;
O. V. Dolomanov, L. J. Bourhis, R. J. Gildea, J. A. K. Howard and H. Puschmann,
OLEX2: a complete structure solution, refinement and analysis program.
J. Appl. Cryst. (2009). 42, 339-341.
;
_computing_structure_refinement
;
SHELXH, G.M. Sheldrick, Acta Cryst.
(2008). A64, 112-122
;
_computing_structure_solution
;
SHELXS, G.M. Sheldrick, Acta Cryst.
(2008). A64, 112-122
;
_diffrn_ambient_temperature 100.15
_diffrn_measured_fraction_theta_full 0.9944
_diffrn_measured_fraction_theta_max 0.9944
_diffrn_measurement_details
;
1 omega 2.20 182.15 0.2999 1.0000
omega____ theta____ kappa____ phi______ frames
- 28.0000 73.8966 -25.8022 600
2 omega 2.20 132.66 0.2999 1.0000
omega____ theta____ kappa____ phi______ frames
- 28.0000 73.8966 64.1977 435
3 omega 2.20 71.18 0.2999 1.0000
omega____ theta____ kappa____ phi______ frames
- 28.0000 73.8966 154.1977 230
;
_diffrn_measurement_device_type 'Saxi-CrysAlisPro-abstract goniometer imported SAXI images'
_diffrn_measurement_method '\w scans'
_diffrn_orient_matrix_UB_11 0.0241310000
_diffrn_orient_matrix_UB_12 -0.0124463000
_diffrn_orient_matrix_UB_13 0.0338303000
_diffrn_orient_matrix_UB_21 -0.0316249000
_diffrn_orient_matrix_UB_22 0.0088995000
_diffrn_orient_matrix_UB_23 0.0148378000
_diffrn_orient_matrix_UB_31 -0.0274191000
_diffrn_orient_matrix_UB_32 -0.0212248000
_diffrn_orient_matrix_UB_33 -0.0136420000
_diffrn_radiation_monochromator graphite
_diffrn_radiation_type 'Mo K\a'
_diffrn_radiation_wavelength 0.7107
_diffrn_reflns_av_R_equivalents 0.0601
_diffrn_reflns_av_unetI/netI 0.0767
_diffrn_reflns_limit_h_max 19
_diffrn_reflns_limit_h_min -12
_diffrn_reflns_limit_k_max 33
_diffrn_reflns_limit_k_min -29
_diffrn_reflns_limit_l_max 18
_diffrn_reflns_limit_l_min -24
_diffrn_reflns_number 42633
_diffrn_reflns_theta_full 26.39
_diffrn_reflns_theta_max 26.39
_diffrn_reflns_theta_min 1.88
_diffrn_source 'Enhance (Mo) X-ray Source'
_exptl_absorpt_coefficient_mu 2.450
_exptl_absorpt_correction_T_max 1.00000
_exptl_absorpt_correction_T_min 0.89380
_exptl_absorpt_correction_type multi-scan
_exptl_absorpt_process_details
;
CrysAlisPro, Agilent Technologies,
Version 1.171.36.20 (release 27-06-2012 CrysAlis171 .NET)
(compiled Jul 11 2012,15:38:31)
Empirical absorption correction using spherical harmonics,
implemented in SCALE3 ABSPACK scaling algorithm.
;
_exptl_crystal_colour 'metallic dark violet'
_exptl_crystal_colour_lustre metallic
_exptl_crystal_colour_modifier dark
_exptl_crystal_colour_primary violet
_exptl_crystal_density_diffrn 1.501
_exptl_crystal_density_method 'not measured'
_exptl_crystal_description block
_exptl_crystal_F_000 3536
_exptl_crystal_size_max 0.3
_exptl_crystal_size_mid 0.25
_exptl_crystal_size_min 0.2
_refine_diff_density_max 3.520
_refine_diff_density_min -0.932
_refine_diff_density_rms 0.178
_refine_ls_extinction_method none
_refine_ls_goodness_of_fit_ref 1.100
_refine_ls_hydrogen_treatment constr
_refine_ls_matrix_type full
_refine_ls_number_parameters 771
_refine_ls_number_reflns 15760
_refine_ls_number_restraints 1
_refine_ls_restrained_S_all 1.101
_refine_ls_R_factor_all 0.0799
_refine_ls_R_factor_gt 0.0546
_refine_ls_shift/su_max 0.005
_refine_ls_shift/su_mean 0.000
_refine_ls_structure_factor_coef Fsqd
_refine_ls_weighting_details 'calc w=1/[\s^2^(Fo^2^)+(0.0485P)^2^+45.6864P] where P=(Fo^2^+2Fc^2^)/3'
_refine_ls_weighting_scheme calc
_refine_ls_wR_factor_gt 0.1278
_refine_ls_wR_factor_ref 0.1392
_reflns_number_gt 12162
_reflns_number_total 15760
_reflns_threshold_expression >2sigma(I)
_cod_data_source_file c3cc40907d.txt
_cod_data_source_block Co6Gd4P6
_cod_database_code 7109132

loop_
_space_group_symop_id
_space_group_symop_operation_xyz
1 'x, y, z'
2 '-x+1/2, y+1/2, -z+1/2'
3 '-x, -y, -z'
4 'x-1/2, -y-1/2, z-1/2'

loop_
_atom_site_label
_atom_site_type_symbol
_atom_site_fract_x
_atom_site_fract_y
_atom_site_fract_z
_atom_site_U_iso_or_equiv
_atom_site_adp_type
_atom_site_occupancy
_atom_site_symmetry_multiplicity
_atom_site_calc_flag
_atom_site_refinement_flags
C1 C 0.1002(5) 0.6755(3) 1.1744(4) 0.0186(15) Uani 1 1 d .
C1N C 0.3492(6) 0.7199(4) 1.0972(5) 0.039(2) Uani 1 1 d .
C2 C 0.0252(5) 0.7114(3) 1.1250(4) 0.0244(17) Uani 1 1 d .
H2A H 0.0335 0.7169 1.0777 0.029 Uiso 1 1 calc R
H2B H -0.0353 0.6961 1.1132 0.029 Uiso 1 1 calc R
C2N C 0.3547(9) 0.7729(4) 1.0915(7) 0.074(4) Uani 1 1 d .
H2NA H 0.3084 0.7841 1.0445 0.111 Uiso 1 1 calc R
H2NB H 0.4153 0.7820 1.0933 0.111 Uiso 1 1 calc R
H2NC H 0.3442 0.7886 1.1329 0.111 Uiso 1 1 calc R
C3 C 0.0279(7) 0.7616(3) 1.1634(5) 0.0377(13) Uani 1 1 d .
H3A H -0.0171 0.7842 1.1284 0.045 Uiso 1 1 calc R
H3B H 0.0108 0.7569 1.2068 0.045 Uiso 1 1 calc R
C4 C 0.1229(6) 0.7849(3) 1.1889(5) 0.0377(13) Uani 1 1 d .
H4A H 0.1375 0.7926 1.1449 0.045 Uiso 1 1 calc R
H4B H 0.1231 0.8162 1.2151 0.045 Uiso 1 1 calc R
C5 C 0.1950(7) 0.7509(3) 1.2400(5) 0.0377(13) Uani 1 1 d .
H5A H 0.1840 0.7458 1.2862 0.045 Uiso 1 1 calc R
H5B H 0.2557 0.7663 1.2533 0.045 Uiso 1 1 calc R
C6 C 0.1942(5) 0.7007(3) 1.2028(4) 0.0242(17) Uani 1 1 d .
H6A H 0.2390 0.6786 1.2389 0.029 Uiso 1 1 calc R
H6B H 0.2136 0.7055 1.1606 0.029 Uiso 1 1 calc R
C7 C -0.2313(4) 0.5932(3) 0.9450(4) 0.0147(14) Uani 1 1 d .
C8 C -0.2053(5) 0.6461(3) 0.9731(4) 0.0210(16) Uani 1 1 d .
H8A H -0.1392 0.6507 0.9857 0.025 Uiso 1 1 calc R
H8B H -0.2169 0.6507 1.0192 0.025 Uiso 1 1 calc R
C9 C -0.2575(5) 0.6859(3) 0.9168(5) 0.0272(18) Uani 1 1 d .
H9A H -0.2443 0.7187 0.9410 0.033 Uiso 1 1 calc R
H9B H -0.2364 0.6861 0.8750 0.033 Uiso 1 1 calc R
C10 C -0.3595(6) 0.6768(3) 0.8870(5) 0.036(2) Uani 1 1 d .
H10A H -0.3818 0.6811 0.9277 0.043 Uiso 1 1 calc R
H10B H -0.3903 0.7017 0.8483 0.043 Uiso 1 1 calc R
C11 C -0.3842(5) 0.6258(3) 0.8545(4) 0.0272(19) Uani 1 1 d .
H11A H -0.3670 0.6224 0.8108 0.033 Uiso 1 1 calc R
H11B H -0.4509 0.6210 0.8376 0.033 Uiso 1 1 calc R
C12 C -0.3355(5) 0.5866(3) 0.9116(4) 0.0202(16) Uani 1 1 d .
H12A H -0.3501 0.5537 0.8879 0.024 Uiso 1 1 calc R
H12B H -0.3587 0.5876 0.9521 0.024 Uiso 1 1 calc R
C13 C 0.0399(5) 0.4972(3) 0.7322(4) 0.0155(15) Uani 1 1 d .
C14 C -0.0046(5) 0.5286(3) 0.6597(4) 0.0213(16) Uani 1 1 d .
H14A H -0.0715 0.5244 0.6405 0.026 Uiso 1 1 calc R
H14B H 0.0091 0.5639 0.6716 0.026 Uiso 1 1 calc R
C15 C 0.0310(6) 0.5130(3) 0.5991(4) 0.0305(19) Uani 1 1 d .
H15A H 0.0116 0.4788 0.5833 0.037 Uiso 1 1 calc R
H15B H 0.0043 0.5348 0.5554 0.037 Uiso 1 1 calc R
C16 C 0.1340(6) 0.5162(3) 0.6277(5) 0.036(2) Uani 1 1 d .
H16A H 0.1531 0.5511 0.6382 0.043 Uiso 1 1 calc R
H16B H 0.1552 0.5040 0.5890 0.043 Uiso 1 1 calc R
C17 C 0.1784(6) 0.4854(3) 0.6989(5) 0.031(2) Uani 1 1 d .
H17A H 0.1657 0.4500 0.6868 0.037 Uiso 1 1 calc R
H17B H 0.2453 0.4900 0.7180 0.037 Uiso 1 1 calc R
C18 C 0.1434(5) 0.4997(3) 0.7591(4) 0.0181(15) Uani 1 1 d .
H18A H 0.1636 0.5338 0.7759 0.022 Uiso 1 1 calc R
H18B H 0.1704 0.4774 0.8021 0.022 Uiso 1 1 calc R
C19 C -0.1759(6) 0.6445(3) 1.2010(5) 0.0300(19) Uani 1 1 d .
C20 C -0.2712(7) 0.6649(4) 1.1861(6) 0.046(3) Uani 1 1 d .
C21 C -0.2772(7) 0.7125(5) 1.1413(6) 0.0629(14) Uani 1 1 d .
H21A H -0.2228 0.7326 1.1661 0.094 Uiso 1 1 calc R
H21B H -0.3315 0.7311 1.1381 0.094 Uiso 1 1 calc R
H21C H -0.2812 0.7040 1.0913 0.094 Uiso 1 1 calc R
C22 C -0.2797(7) 0.6759(5) 1.2599(6) 0.0629(14) Uani 1 1 d .
H22A H -0.2372 0.7023 1.2856 0.094 Uiso 1 1 calc R
H22B H -0.2652 0.6460 1.2907 0.094 Uiso 1 1 calc R
H22C H -0.3421 0.6863 1.2509 0.094 Uiso 1 1 calc R
C23 C -0.3437(7) 0.6282(5) 1.1414(6) 0.0629(14) Uani 1 1 d .
H23A H -0.4040 0.6408 1.1353 0.094 Uiso 1 1 calc R
H23B H -0.3333 0.5965 1.1676 0.094 Uiso 1 1 calc R
H23C H -0.3406 0.6235 1.0925 0.094 Uiso 1 1 calc R
C24 C 0.2554(5) 0.5839(3) 0.9403(4) 0.0201(16) Uani 1 1 d .
C25 C 0.3487(5) 0.5745(3) 0.9355(4) 0.0211(17) Uani 1 1 d .
C26 C 0.4225(5) 0.6022(4) 0.9995(5) 0.033(2) Uani 1 1 d .
H26A H 0.4080 0.6375 0.9961 0.049 Uiso 1 1 calc R
H26B H 0.4819 0.5973 0.9959 0.049 Uiso 1 1 calc R
H26C H 0.4244 0.5893 1.0471 0.049 Uiso 1 1 calc R
C27 C 0.3684(5) 0.5187(3) 0.9445(5) 0.0306(19) Uani 1 1 d .
H27A H 0.3698 0.5079 0.9930 0.046 Uiso 1 1 calc R
H27B H 0.4275 0.5120 0.9412 0.046 Uiso 1 1 calc R
H27C H 0.3205 0.5008 0.9051 0.046 Uiso 1 1 calc R
C28 C 0.3500(5) 0.5929(3) 0.8622(4) 0.0290(19) Uani 1 1 d .
H28A H 0.3038 0.5753 0.8211 0.044 Uiso 1 1 calc R
H28B H 0.4102 0.5870 0.8608 0.044 Uiso 1 1 calc R
H28C H 0.3368 0.6284 0.8573 0.044 Uiso 1 1 calc R
C29 C -0.0129(5) 0.6973(3) 0.8397(4) 0.0189(16) Uani 1 1 d .
C30 C 0.0154(6) 0.7509(3) 0.8601(5) 0.0309(19) Uani 1 1 d .
C31 C 0.1192(6) 0.7534(4) 0.9007(6) 0.051(3) Uani 1 1 d .
H31A H 0.1379 0.7316 0.9441 0.076 Uiso 1 1 calc R
H31B H 0.1373 0.7874 0.9169 0.076 Uiso 1 1 calc R
H31C H 0.1487 0.7428 0.8671 0.076 Uiso 1 1 calc R
C32 C -0.0154(7) 0.7841(4) 0.7918(6) 0.053(3) Uani 1 1 d .
H32A H 0.0122 0.7728 0.7573 0.080 Uiso 1 1 calc R
H32B H 0.0035 0.8182 0.8069 0.080 Uiso 1 1 calc R
H32C H -0.0819 0.7828 0.7673 0.080 Uiso 1 1 calc R
C33 C -0.0320(8) 0.7671(4) 0.9105(7) 0.061(3) Uani 1 1 d .
H33A H -0.0964 0.7576 0.8885 0.091 Uiso 1 1 calc R
H33B H -0.0272 0.8030 0.9168 0.091 Uiso 1 1 calc R
H33C H -0.0032 0.7511 0.9590 0.091 Uiso 1 1 calc R
C34 C -0.2438(5) 0.5801(3) 0.6300(4) 0.0179(16) Uani 1 1 d .
C35 C -0.3082(5) 0.5783(3) 0.5482(4) 0.0257(18) Uani 1 1 d .
C36 C -0.3533(7) 0.6281(5) 0.5253(6) 0.0629(14) Uani 1 1 d .
H36A H -0.3912 0.6353 0.5538 0.094 Uiso 1 1 calc R
H36B H -0.3914 0.6277 0.4722 0.094 Uiso 1 1 calc R
H36C H -0.3064 0.6537 0.5351 0.094 Uiso 1 1 calc R
C37 C -0.2488(7) 0.5670(5) 0.5034(6) 0.0629(14) Uani 1 1 d .
H37A H -0.2018 0.5924 0.5132 0.094 Uiso 1 1 calc R
H37B H -0.2870 0.5666 0.4503 0.094 Uiso 1 1 calc R
H37C H -0.2198 0.5347 0.5181 0.094 Uiso 1 1 calc R
C38 C -0.3809(7) 0.5384(5) 0.5349(6) 0.0629(14) Uani 1 1 d .
H38A H -0.3526 0.5057 0.5403 0.094 Uiso 1 1 calc R
H38B H -0.4272 0.5419 0.4846 0.094 Uiso 1 1 calc R
H38C H -0.4097 0.5421 0.5711 0.094 Uiso 1 1 calc R
C39 C -0.2708(5) 0.4142(3) 0.6204(4) 0.0216(16) Uani 1 1 d .
C40 C -0.2853(5) 0.3866(3) 0.5472(4) 0.0258(18) Uani 1 1 d .
C41 C -0.2305(7) 0.4125(4) 0.5072(5) 0.043(2) Uani 1 1 d .
H41A H -0.2549 0.4457 0.4923 0.064 Uiso 1 1 calc R
H41B H -0.2353 0.3934 0.4631 0.064 Uiso 1 1 calc R
H41C H -0.1664 0.4147 0.5408 0.064 Uiso 1 1 calc R
C42 C -0.3851(6) 0.3865(4) 0.4968(5) 0.044(3) Uani 1 1 d .
H42A H -0.4206 0.3707 0.5224 0.066 Uiso 1 1 calc R
H42B H -0.3932 0.3681 0.4514 0.066 Uiso 1 1 calc R
H42C H -0.4062 0.4205 0.4841 0.066 Uiso 1 1 calc R
C43 C -0.2505(8) 0.3340(4) 0.5673(5) 0.059(3) Uani 1 1 d .
H43A H -0.1872 0.3349 0.6026 0.089 Uiso 1 1 calc R
H43B H -0.2540 0.3164 0.5223 0.089 Uiso 1 1 calc R
H43C H -0.2881 0.3169 0.5898 0.089 Uiso 1 1 calc R
C44 C -0.4216(5) 0.4825(3) 0.7437(4) 0.0197(16) Uani 1 1 d .
C45 C -0.5222(5) 0.4809(3) 0.7324(4) 0.0220(17) Uani 1 1 d .
C46 C -0.5594(5) 0.4309(3) 0.7012(5) 0.034(2) Uani 1 1 d .
H46A H -0.5504 0.4255 0.6546 0.050 Uiso 1 1 calc R
H46B H -0.6246 0.4296 0.6916 0.050 Uiso 1 1 calc R
H46C H -0.5274 0.4052 0.7369 0.050 Uiso 1 1 calc R
C47 C -0.5739(6) 0.5227(4) 0.6807(5) 0.044(3) Uani 1 1 d .
H47A H -0.5497 0.5546 0.7035 0.066 Uiso 1 1 calc R
H47B H -0.6387 0.5206 0.6723 0.066 Uiso 1 1 calc R
H47C H -0.5664 0.5197 0.6331 0.066 Uiso 1 1 calc R
C48 C -0.5285(5) 0.4870(4) 0.8085(5) 0.038(2) Uani 1 1 d .
H48A H -0.4993 0.4587 0.8400 0.056 Uiso 1 1 calc R
H48B H -0.5927 0.4885 0.8024 0.056 Uiso 1 1 calc R
H48C H -0.4977 0.5175 0.8318 0.056 Uiso 1 1 calc R
C49 C 0.0985(14) 0.6635(6) 0.6581(8) 0.112(6) Uani 1 1 d D
N50 N 0.074(2) 0.6585(9) 0.5920(12) 0.264(15) Uani 1 1 d .
Co1 Co -0.03115(6) 0.60564(4) 1.19740(5) 0.0163(2) Uani 1 1 d .
Co2 Co -0.04945(6) 0.53787(3) 1.03362(5) 0.0116(2) Uani 1 1 d .
Co3 Co -0.12121(6) 0.61918(4) 0.75945(5) 0.0147(2) Uani 1 1 d .
Gd1 Gd 0.07571(2) 0.588954(12) 0.939020(18) 0.01166(9) Uani 1 1 d .
Gd2 Gd -0.24371(2) 0.476731(13) 0.745812(18) 0.01362(9) Uani 1 1 d .
N1 N 0.0736(4) 0.6574(2) 1.2362(3) 0.0183(13) Uani 1 1 d .
H1A H 0.0549 0.6836 1.2568 0.022 Uiso 1 1 calc R
H1B H 0.1233 0.6433 1.2725 0.022 Uiso 1 1 calc R
N1E N 0.3449(5) 0.6781(3) 1.1046(4) 0.0383(19) Uani 1 1 d .
N2 N -0.1890(4) 0.5582(2) 1.0094(3) 0.0127(12) Uani 1 1 d .
H2C H -0.2234 0.5299 1.0000 0.015 Uiso 1 1 calc R
H2D H -0.1923 0.5725 1.0512 0.015 Uiso 1 1 calc R
N3 N -0.0093(4) 0.5554(2) 1.2818(3) 0.0171(13) Uani 1 1 d .
H3C H 0.0525 0.5547 1.3086 0.021 Uiso 1 1 calc R
H3D H -0.0355 0.5684 1.3126 0.021 Uiso 1 1 calc R
C1A C 0.1258(9) 0.6641(5) 0.7366(6) 0.073(4) Uani 1 1 d D
H1AA H 0.0811 0.6826 0.7499 0.110 Uiso 1 1 calc R
H1AB H 0.1855 0.6799 0.7591 0.110 Uiso 1 1 calc R
H1AC H 0.1296 0.6301 0.7550 0.110 Uiso 1 1 calc R
Na1 Na 0.29186(19) 0.59702(11) 1.11727(15) 0.0217(7) Uani 1 1 d .
O1 O 0.1830(3) 0.58933(18) 1.1714(3) 0.0168(10) Uani 1 1 d .
O1OH O -0.0778(3) 0.47197(17) 0.9744(2) 0.0125(10) Uani 1 1 d .
O2 O -0.0113(3) 0.57589(17) 0.7979(2) 0.0138(10) Uani 1 1 d .
O3 O 0.1090(3) 0.63320(17) 1.0492(2) 0.0154(10) Uani 1 1 d .
O4 O 0.0085(3) 0.59489(18) 1.1114(2) 0.0153(10) Uani 1 1 d .
O5 O -0.2121(3) 0.52289(18) 0.8546(3) 0.0160(10) Uani 1 1 d .
O6 O -0.1973(3) 0.61145(18) 0.8175(3) 0.0167(11) Uani 1 1 d .
O7 O -0.0743(3) 0.57463(17) 0.9298(2) 0.0140(10) Uani 1 1 d .
O8 O -0.1639(3) 0.6197(2) 1.1488(3) 0.0236(12) Uani 1 1 d .
O9 O -0.0920(3) 0.49277(18) 0.7827(3) 0.0152(10) Uani 1 1 d .
O10 O 0.0642(3) 0.50769(17) 0.8804(2) 0.0148(10) Uani 1 1 d .
O11 O -0.1097(4) 0.6506(2) 1.2613(3) 0.0372(15) Uani 1 1 d .
O12 O 0.2417(3) 0.56902(19) 0.9979(3) 0.0187(11) Uani 1 1 d .
O13 O 0.1920(3) 0.6046(2) 0.8880(3) 0.0230(12) Uani 1 1 d .
O14 O 0.0197(4) 0.66502(18) 0.8890(3) 0.0224(12) Uani 1 1 d .
O15 O -0.0716(3) 0.68799(19) 0.7749(3) 0.0206(11) Uani 1 1 d .
O16 O -0.1973(3) 0.6190(2) 0.6523(3) 0.0230(12) Uani 1 1 d .
O17 O -0.2364(3) 0.5432(2) 0.6705(3) 0.0241(12) Uani 1 1 d .
O18 O -0.1892(3) 0.42275(19) 0.6656(3) 0.0229(12) Uani 1 1 d .
O19 O -0.3372(3) 0.4271(2) 0.6362(3) 0.0284(13) Uani 1 1 d .
O20 O -0.3928(3) 0.5145(2) 0.7113(3) 0.0228(12) Uani 1 1 d .
O21 O -0.3684(3) 0.44921(19) 0.7847(3) 0.0203(11) Uani 1 1 d .
P1 P 0.10118(12) 0.61936(7) 1.12190(10) 0.0135(4) Uani 1 1 d .
P2 P -0.17694(12) 0.57458(7) 0.88031(10) 0.0138(4) Uani 1 1 d .
P3 P -0.00394(11) 0.51914(7) 0.80168(9) 0.0122(4) Uani 1 1 d .

loop_
_atom_site_aniso_label
_atom_site_aniso_U_11
_atom_site_aniso_U_22
_atom_site_aniso_U_33
_atom_site_aniso_U_23
_atom_site_aniso_U_13
_atom_site_aniso_U_12
C1 0.026(4) 0.014(4) 0.017(4) 0.001(3) 0.010(3) 0.004(3)
C1N 0.043(5) 0.046(6) 0.032(5) -0.015(5) 0.018(4) -0.005(5)
C2 0.036(4) 0.019(4) 0.016(4) -0.002(3) 0.007(3) 0.008(3)
C2N 0.101(10) 0.029(6) 0.073(9) -0.005(6) 0.012(7) -0.003(6)
C3 0.062(4) 0.018(3) 0.038(3) -0.012(2) 0.024(3) -0.007(2)
C4 0.062(4) 0.018(3) 0.038(3) -0.012(2) 0.024(3) -0.007(2)
C5 0.062(4) 0.018(3) 0.038(3) -0.012(2) 0.024(3) -0.007(2)
C6 0.028(4) 0.020(4) 0.028(4) -0.011(3) 0.014(3) -0.009(3)
C7 0.013(3) 0.017(4) 0.012(3) 0.004(3) 0.003(3) 0.005(3)
C8 0.027(4) 0.017(4) 0.019(4) -0.003(3) 0.010(3) 0.003(3)
C9 0.040(5) 0.013(4) 0.034(5) 0.008(3) 0.021(4) 0.011(3)
C10 0.042(5) 0.030(5) 0.044(5) 0.021(4) 0.026(4) 0.027(4)
C11 0.016(4) 0.035(5) 0.027(4) 0.011(4) 0.004(3) 0.013(3)
C12 0.014(3) 0.027(4) 0.023(4) 0.008(3) 0.010(3) 0.007(3)
C13 0.018(4) 0.013(4) 0.014(4) 0.002(3) 0.004(3) -0.002(3)
C14 0.031(4) 0.026(4) 0.011(4) 0.003(3) 0.012(3) 0.006(3)
C15 0.046(5) 0.033(5) 0.019(4) 0.000(4) 0.019(4) 0.004(4)
C16 0.048(5) 0.044(6) 0.032(5) -0.004(4) 0.035(4) -0.008(4)
C17 0.028(4) 0.033(5) 0.039(5) -0.005(4) 0.022(4) -0.005(4)
C18 0.014(3) 0.019(4) 0.022(4) -0.003(3) 0.008(3) -0.005(3)
C19 0.035(5) 0.026(5) 0.033(5) -0.009(4) 0.018(4) 0.000(4)
C20 0.040(5) 0.056(7) 0.047(6) -0.018(5) 0.022(5) 0.008(5)
C21 0.048(3) 0.082(4) 0.046(3) -0.010(3) 0.005(2) 0.008(2)
C22 0.048(3) 0.082(4) 0.046(3) -0.010(3) 0.005(2) 0.008(2)
C23 0.048(3) 0.082(4) 0.046(3) -0.010(3) 0.005(2) 0.008(2)
C24 0.023(4) 0.021(4) 0.019(4) -0.007(3) 0.010(3) -0.010(3)
C25 0.015(4) 0.033(5) 0.015(4) 0.001(3) 0.006(3) -0.003(3)
C26 0.015(4) 0.052(6) 0.031(5) -0.010(4) 0.008(3) -0.009(4)
C27 0.023(4) 0.035(5) 0.035(5) -0.001(4) 0.013(4) 0.006(4)
C28 0.027(4) 0.037(5) 0.029(5) 0.001(4) 0.018(4) 0.002(4)
C29 0.024(4) 0.014(4) 0.023(4) -0.002(3) 0.014(3) 0.000(3)
C30 0.035(5) 0.022(5) 0.029(5) 0.003(4) 0.005(4) -0.003(4)
C31 0.044(6) 0.040(6) 0.053(6) -0.014(5) 0.002(5) -0.016(5)
C32 0.060(7) 0.024(5) 0.051(6) 0.014(5) -0.006(5) -0.010(5)
C33 0.083(8) 0.030(6) 0.085(9) -0.030(6) 0.050(7) -0.014(6)
C34 0.017(4) 0.025(4) 0.012(4) 0.003(3) 0.005(3) 0.004(3)
C35 0.026(4) 0.033(5) 0.010(4) 0.001(3) -0.003(3) -0.001(4)
C36 0.048(3) 0.082(4) 0.046(3) -0.010(3) 0.005(2) 0.008(2)
C37 0.048(3) 0.082(4) 0.046(3) -0.010(3) 0.005(2) 0.008(2)
C38 0.048(3) 0.082(4) 0.046(3) -0.010(3) 0.005(2) 0.008(2)
C39 0.025(4) 0.018(4) 0.018(4) 0.004(3) 0.003(3) -0.006(3)
C40 0.033(4) 0.027(5) 0.012(4) -0.001(3) 0.003(3) 0.000(4)
C41 0.052(6) 0.055(7) 0.029(5) -0.011(5) 0.024(5) -0.007(5)
C42 0.040(5) 0.058(7) 0.022(5) -0.002(4) -0.003(4) -0.013(5)
C43 0.112(10) 0.025(6) 0.023(5) -0.005(4) 0.006(6) 0.012(6)
C44 0.017(4) 0.024(4) 0.015(4) -0.003(3) 0.003(3) 0.001(3)
C45 0.016(4) 0.029(5) 0.019(4) -0.001(3) 0.005(3) -0.002(3)
C46 0.020(4) 0.043(6) 0.033(5) -0.010(4) 0.005(4) -0.005(4)
C47 0.023(4) 0.059(7) 0.053(6) 0.026(5) 0.016(4) 0.019(4)
C48 0.019(4) 0.062(7) 0.032(5) -0.010(4) 0.010(4) -0.003(4)
C49 0.20(2) 0.073(11) 0.093(12) 0.019(9) 0.095(14) -0.027(11)
N50 0.47(4) 0.24(3) 0.16(2) 0.056(19) 0.20(3) 0.03(3)
Co1 0.0176(5) 0.0176(5) 0.0147(5) -0.0033(4) 0.0072(4) -0.0015(4)
Co2 0.0127(4) 0.0130(5) 0.0089(4) -0.0012(4) 0.0039(4) 0.0000(4)
Co3 0.0168(5) 0.0149(5) 0.0112(5) 0.0014(4) 0.0041(4) 0.0011(4)
Gd1 0.01280(17) 0.01272(18) 0.00936(16) -0.00058(13) 0.00408(13) -0.00052(13)
Gd2 0.01240(17) 0.01781(19) 0.00989(17) 0.00031(13) 0.00335(13) 0.00025(14)
N1 0.023(3) 0.016(3) 0.014(3) -0.003(2) 0.004(3) -0.001(3)
N1E 0.042(5) 0.042(5) 0.039(5) -0.007(4) 0.025(4) -0.012(4)
N2 0.014(3) 0.013(3) 0.010(3) 0.000(2) 0.005(2) 0.002(2)
N3 0.015(3) 0.021(3) 0.018(3) -0.005(3) 0.009(3) -0.003(3)
C1A 0.084(9) 0.076(10) 0.070(9) 0.018(7) 0.041(8) 0.007(7)
Na1 0.0183(14) 0.0306(18) 0.0152(15) 0.0015(13) 0.0053(12) -0.0008(13)
O1 0.015(2) 0.017(3) 0.016(3) 0.002(2) 0.003(2) 0.001(2)
O1OH 0.018(2) 0.013(3) 0.008(2) -0.0006(18) 0.0058(19) -0.0014(19)
O2 0.016(2) 0.015(3) 0.010(2) 0.0017(19) 0.0048(19) 0.000(2)
O3 0.018(2) 0.013(3) 0.012(2) -0.003(2) 0.003(2) -0.003(2)
O4 0.016(2) 0.017(3) 0.012(2) -0.002(2) 0.006(2) 0.002(2)
O5 0.014(2) 0.016(3) 0.016(3) -0.004(2) 0.004(2) 0.001(2)
O6 0.018(2) 0.019(3) 0.012(2) 0.005(2) 0.004(2) 0.004(2)
O7 0.015(2) 0.015(3) 0.012(2) 0.0026(19) 0.0044(19) 0.0006(19)
O8 0.023(3) 0.030(3) 0.018(3) -0.001(2) 0.007(2) 0.004(2)
O9 0.014(2) 0.018(3) 0.013(2) 0.002(2) 0.0047(19) 0.001(2)
O10 0.016(2) 0.015(3) 0.011(2) 0.0012(19) 0.0025(19) -0.001(2)
O11 0.041(4) 0.041(4) 0.028(3) -0.009(3) 0.012(3) 0.005(3)
O12 0.018(3) 0.026(3) 0.013(3) 0.001(2) 0.007(2) -0.002(2)
O13 0.019(3) 0.031(3) 0.017(3) 0.007(2) 0.004(2) 0.003(2)
O14 0.033(3) 0.015(3) 0.016(3) 0.005(2) 0.007(2) 0.004(2)
O15 0.022(3) 0.019(3) 0.017(3) 0.001(2) 0.004(2) -0.001(2)
O16 0.027(3) 0.024(3) 0.013(3) 0.004(2) 0.002(2) -0.002(2)
O17 0.027(3) 0.029(3) 0.016(3) 0.006(2) 0.008(2) 0.002(2)
O18 0.020(3) 0.024(3) 0.019(3) -0.004(2) 0.001(2) -0.001(2)
O19 0.020(3) 0.039(4) 0.026(3) -0.010(3) 0.009(2) -0.003(2)
O20 0.020(3) 0.029(3) 0.021(3) 0.005(2) 0.009(2) 0.006(2)
O21 0.017(3) 0.026(3) 0.017(3) 0.002(2) 0.005(2) -0.002(2)
P1 0.0157(9) 0.0123(9) 0.0116(9) -0.0018(7) 0.0042(7) -0.0011(7)
P2 0.0131(8) 0.0167(10) 0.0110(9) 0.0011(7) 0.0039(7) 0.0034(7)
P3 0.0126(8) 0.0153(9) 0.0084(8) -0.0002(7) 0.0036(7) -0.0006(7)

loop_
_atom_type_symbol
_atom_type_description
_atom_type_scat_dispersion_real
_atom_type_scat_dispersion_imag
_atom_type_scat_source
C C 0.0033 0.0016 'International Tables Vol C Tables 4.2.6.8 and 6.1.1.4'
H H 0.0000 0.0000 'International Tables Vol C Tables 4.2.6.8 and 6.1.1.4'
Co Co 0.3494 0.9721 'International Tables Vol C Tables 4.2.6.8 and 6.1.1.4'
Gd Gd -0.1653 3.9035 'International Tables Vol C Tables 4.2.6.8 and 6.1.1.4'
N N 0.0061 0.0033 'International Tables Vol C Tables 4.2.6.8 and 6.1.1.4'
Na Na 0.0362 0.0249 'International Tables Vol C Tables 4.2.6.8 and 6.1.1.4'
O O 0.0106 0.0060 'International Tables Vol C Tables 4.2.6.8 and 6.1.1.4'
P P 0.1023 0.0942 'International Tables Vol C Tables 4.2.6.8 and 6.1.1.4'

loop_
_geom_angle_atom_site_label_1
_geom_angle_atom_site_label_2
_geom_angle_atom_site_label_3
_geom_angle
_geom_angle_site_symmetry_1
_geom_angle_site_symmetry_3
C2 C1 P1 109.9(5) . .
C6 C1 C2 110.8(6) . .
C6 C1 P1 110.8(5) . .
N1 C1 C2 108.6(6) . .
N1 C1 C6 112.7(6) . .
N1 C1 P1 103.8(5) . .
N1E C1N C2N 177.2(10) . .
C3 C2 C1 112.2(6) . .
C4 C3 C2 111.3(7) . .
C5 C4 C3 111.6(7) . .
C4 C5 C6 111.1(7) . .
C5 C6 C1 113.3(7) . .
C8 C7 C12 111.1(6) . .
C8 C7 P2 111.5(5) . .
C12 C7 P2 112.7(5) . .
N2 C7 C8 108.3(5) . .
N2 C7 C12 110.3(5) . .
N2 C7 P2 102.7(4) . .
C7 C8 C9 113.6(6) . .
C10 C9 C8 111.6(7) . .
C11 C10 C9 112.2(6) . .
C10 C11 C12 110.7(7) . .
C11 C12 C7 113.2(6) . .
C14 C13 P3 108.7(5) . .
C18 C13 C14 110.1(6) . .
C18 C13 P3 113.1(5) . .
N3 C13 C14 110.4(6) 3_567 .
N3 C13 C18 109.8(6) 3_567 .
N3 C13 P3 104.7(4) 3_567 .
C15 C14 C13 111.6(6) . .
C16 C15 C14 111.1(7) . .
C15 C16 C17 111.2(7) . .
C18 C17 C16 112.1(7) . .
C17 C18 C13 112.6(6) . .
O8 C19 C20 117.9(7) . .
O11 C19 C20 123.1(7) . .
O11 C19 O8 119.0(7) . .
C19 C20 C21 104.8(8) . .
C22 C20 C19 109.0(8) . .
C22 C20 C21 111.3(9) . .
C23 C20 C19 110.5(8) . .
C23 C20 C21 110.7(9) . .
C23 C20 C22 110.4(9) . .
C25 C24 Gd1 172.3(5) . .
O12 C24 C25 119.1(6) . .
O12 C24 Gd1 61.5(4) . .
O13 C24 C25 121.0(6) . .
O13 C24 Gd1 58.7(4) . .
O13 C24 O12 119.8(6) . .
C24 C25 C26 108.9(6) . .
C24 C25 C27 108.3(6) . .
C27 C25 C26 109.0(7) . .
C28 C25 C24 111.1(6) . .
C28 C25 C26 108.8(7) . .
C28 C25 C27 110.7(7) . .
O14 C29 C30 118.0(7) . .
O14 C29 O15 123.4(7) . .
O15 C29 C30 118.5(7) . .
C29 C30 C31 109.2(7) . .
C32 C30 C29 111.7(7) . .
C32 C30 C31 110.6(8) . .
C33 C30 C29 105.8(7) . .
C33 C30 C31 110.7(8) . .
C33 C30 C32 108.7(9) . .
O16 C34 C35 117.1(6) . .
O17 C34 C35 119.7(7) . .
O17 C34 O16 123.1(6) . .
C34 C35 C37 106.6(7) . .
C36 C35 C34 109.4(7) . .
C36 C35 C37 109.5(8) . .
C36 C35 C38 109.8(8) . .
C38 C35 C34 111.2(7) . .
C38 C35 C37 110.4(8) . .
C40 C39 Gd2 172.6(5) . .
O18 C39 C40 118.6(7) . .
O18 C39 Gd2 61.4(4) . .
O19 C39 C40 121.0(7) . .
O19 C39 Gd2 59.7(4) . .
O19 C39 O18 120.4(7) . .
C41 C40 C39 109.3(7) . .
C42 C40 C39 110.6(7) . .
C42 C40 C41 109.1(7) . .
C42 C40 C43 110.6(8) . .
C43 C40 C39 107.6(6) . .
C43 C40 C41 109.6(8) . .
C45 C44 Gd2 171.6(5) . .
O20 C44 C45 120.4(6) . .
O20 C44 Gd2 59.4(4) . .
O20 C44 O21 121.2(6) . .
O21 C44 C45 118.4(7) . .
O21 C44 Gd2 62.1(4) . .
C44 C45 C47 110.2(6) . .
C44 C45 C48 107.8(6) . .
C46 C45 C44 108.1(6) . .
C46 C45 C47 111.6(7) . .
C46 C45 C48 109.0(7) . .
C48 C45 C47 110.0(7) . .
N50 C49 C1A 174(2) . .
N1 Co1 O11 88.3(2) . .
N3 Co1 N1 106.6(2) . .
N3 Co1 O11 83.4(2) . .
O4 Co1 N1 86.6(2) . .
O4 Co1 N3 123.7(2) . .
O4 Co1 O11 152.7(2) . .
O8 Co1 N1 126.7(2) . .
O8 Co1 N3 109.5(2) . .
O8 Co1 O4 103.87(19) . .
O8 Co1 O11 59.0(2) . .
Gd1 Co2 Gd1 126.40(3) . 3_567
N2 Co2 Gd1 121.99(15) . .
N2 Co2 Gd1 96.44(16) . 3_567
N2 Co2 O10 84.92(19) . 3_567
O1OH Co2 Gd1 41.51(12) 3_567 .
O1OH Co2 Gd1 93.41(13) 3_567 3_567
O1OH Co2 Gd1 95.45(12) . .
O1OH Co2 Gd1 40.03(12) . 3_567
O1OH Co2 N2 162.55(19) 3_567 .
O1OH Co2 N2 96.3(2) . .
O1OH Co2 O1OH 82.06(19) . 3_567
O1OH Co2 O4 165.53(18) . .
O1OH Co2 O4 88.64(18) 3_567 .
O1OH Co2 O7 87.26(18) . .
O1OH Co2 O7 80.12(17) 3_567 .
O1OH Co2 O10 111.97(18) 3_567 3_567
O1OH Co2 O10 82.82(18) . 3_567
O4 Co2 Gd1 130.41(13) . 3_567
O4 Co2 Gd1 84.69(13) . .
O4 Co2 N2 95.8(2) . .
O4 Co2 O7 102.10(18) . .
O4 Co2 O10 90.49(18) . 3_567
O7 Co2 Gd1 127.08(13) . 3_567
O7 Co2 Gd1 41.78(12) . .
O7 Co2 N2 82.45(19) . .
O7 Co2 O10 162.97(18) . 3_567
O10 Co2 Gd1 43.37(13) 3_567 3_567
O10 Co2 Gd1 152.97(13) 3_567 .
O2 Co3 O15 104.7(2) . .
O6 Co3 O2 111.31(19) . .
O6 Co3 O15 107.9(2) . .
O6 Co3 O16 110.3(2) . .
O16 Co3 O2 119.5(2) . .
O16 Co3 O15 102.1(2) . .
C24 Gd1 Co2 138.57(15) . .
C24 Gd1 Co2 97.29(15) . 3_567
C24 Gd1 P3 93.28(15) . .
Co2 Gd1 Co2 53.60(3) . 3_567
O1OH Gd1 C24 102.60(19) 3_567 .
O1OH Gd1 Co2 36.29(11) 3_567 .
O1OH Gd1 Co2 34.69(11) 3_567 3_567
O1OH Gd1 O2 121.46(15) 3_567 .
O1OH Gd1 O10 71.45(15) 3_567 .
O1OH Gd1 O12 78.09(16) 3_567 .
O1OH Gd1 O13 127.35(16) 3_567 .
O1OH Gd1 P3 94.58(11) 3_567 .
O2 Gd1 C24 97.60(17) . .
O2 Gd1 Co2 88.91(10) . 3_567
O2 Gd1 Co2 109.06(10) . .
O2 Gd1 P3 29.45(11) . .
O3 Gd1 C24 98.03(18) . .
O3 Gd1 Co2 72.11(12) . .
O3 Gd1 Co2 111.09(12) . 3_567
O3 Gd1 O1OH 76.39(16) . 3_567
O3 Gd1 O2 152.68(15) . .
O3 Gd1 O7 91.44(16) . .
O3 Gd1 O10 146.92(16) . .
O3 Gd1 O12 81.82(16) . .
O3 Gd1 O13 109.99(17) . .
O3 Gd1 P3 166.82(12) . .
O7 Gd1 C24 167.20(19) . .
O7 Gd1 Co2 71.13(11) . 3_567
O7 Gd1 Co2 37.59(11) . .
O7 Gd1 O1OH 71.19(15) . 3_567
O7 Gd1 O2 77.22(15) . .
O7 Gd1 O10 85.51(16) . .
O7 Gd1 O12 149.28(16) . .
O7 Gd1 O13 153.77(16) . .
O7 Gd1 P3 76.41(12) . .
O10 Gd1 C24 81.85(18) . .
O10 Gd1 Co2 37.23(11) . 3_567
O10 Gd1 Co2 86.11(11) . .
O10 Gd1 O2 57.90(15) . .
O10 Gd1 O12 84.19(16) . .
O10 Gd1 P3 28.91(11) . .
O12 Gd1 C24 26.83(18) . .
O12 Gd1 Co2 112.72(11) . .
O12 Gd1 Co2 83.37(12) . 3_567
O12 Gd1 O2 120.13(15) . .
O12 Gd1 P3 105.99(12) . .
O13 Gd1 C24 26.20(18) . .
O13 Gd1 Co2 163.50(12) . .
O13 Gd1 Co2 112.44(13) . 3_567
O13 Gd1 O2 76.88(15) . .
O13 Gd1 O10 84.33(17) . .
O13 Gd1 O12 52.92(16) . .
O13 Gd1 P3 83.10(13) . .
O14 Gd1 C24 105.7(2) . .
O14 Gd1 Co2 111.96(13) . .
O14 Gd1 Co2 152.27(13) . 3_567
O14 Gd1 O1OH 145.88(17) . 3_567
O14 Gd1 O2 73.11(16) . .
O14 Gd1 O3 81.15(17) . .
O14 Gd1 O7 84.16(17) . .
O14 Gd1 O10 131.00(16) . .
O14 Gd1 O12 123.80(18) . .
O14 Gd1 O13 84.41(18) . .
O14 Gd1 P3 102.33(13) . .
P3 Gd1 Co2 94.90(4) . .
P3 Gd1 Co2 60.44(4) . 3_567
C39 Gd2 Na1 107.08(15) . 3_567
C44 Gd2 C39 101.2(2) . .
C44 Gd2 Na1 63.41(16) . 3_567
O1 Gd2 C39 91.38(19) 3_567 .
O1 Gd2 C44 101.53(19) 3_567 .
O1 Gd2 Na1 39.31(12) 3_567 3_567
O1 Gd2 O18 80.54(17) 3_567 .
O1 Gd2 O19 97.67(18) 3_567 .
O1 Gd2 O20 127.77(17) 3_567 .
O1 Gd2 O21 74.34(16) 3_567 .
O5 Gd2 C39 175.00(19) . .
O5 Gd2 C44 81.57(18) . .
O5 Gd2 Na1 70.33(13) . 3_567
O5 Gd2 O1 83.97(17) . 3_567
O5 Gd2 O17 96.34(18) . .
O5 Gd2 O18 149.69(15) . .
O5 Gd2 O19 156.79(16) . .
O5 Gd2 O20 82.96(16) . .
O5 Gd2 O21 78.90(16) . .
O9 Gd2 C39 100.43(19) . .
O9 Gd2 C44 158.29(19) . .
O9 Gd2 Na1 111.35(12) . 3_567
O9 Gd2 O1 79.61(16) . 3_567
O9 Gd2 O5 76.97(16) . .
O9 Gd2 O17 75.81(17) . .
O9 Gd2 O18 74.71(16) . .
O9 Gd2 O19 126.17(17) . .
O9 Gd2 O20 144.06(18) . .
O9 Gd2 O21 146.01(16) . .
O17 Gd2 C39 87.08(19) . .
O17 Gd2 C44 103.6(2) . .
O17 Gd2 Na1 161.98(14) . 3_567
O17 Gd2 O1 154.66(17) . 3_567
O17 Gd2 O18 87.07(18) . .
O17 Gd2 O19 91.90(19) . .
O17 Gd2 O20 77.16(17) . .
O17 Gd2 O21 130.71(17) . .
O18 Gd2 C39 26.53(18) . .
O18 Gd2 C44 126.99(18) . .
O18 Gd2 Na1 110.61(13) . 3_567
O19 Gd2 C39 25.84(18) . .
O19 Gd2 C44 75.41(19) . .
O19 Gd2 Na1 96.30(14) . 3_567
O19 Gd2 O18 52.16(16) . .
O19 Gd2 O21 79.29(17) . .
O20 Gd2 C39 101.4(2) . .
O20 Gd2 C44 26.47(19) . .
O20 Gd2 Na1 88.91(13) . 3_567
O20 Gd2 O18 126.93(16) . .
O20 Gd2 O19 77.77(18) . .
O20 Gd2 O21 53.55(17) . .
O21 Gd2 C39 101.65(19) . .
O21 Gd2 C44 27.19(19) . .
O21 Gd2 Na1 36.81(12) . 3_567
O21 Gd2 O18 120.95(17) . .
C1 N1 Co1 111.0(4) . .
C1N N1E Na1 163.2(8) . .
C7 N2 Co2 116.1(4) . .
C13 N3 Co1 122.7(4) 3_567 .
Gd2 Na1 Gd1 105.45(7) 3_567 .
N1E Na1 Gd1 100.7(2) . .
N1E Na1 Gd2 139.3(2) . 3_567
N1E Na1 O3 88.4(2) . .
N1E Na1 P1 102.0(2) . .
O1 Na1 Gd1 81.00(13) . .
O1 Na1 Gd2 39.48(12) . 3_567
O1 Na1 N1E 118.3(2) . .
O1 Na1 O3 56.61(16) . .
O1 Na1 P1 28.12(12) . .
O3 Na1 Gd1 37.20(10) . .
O3 Na1 Gd2 93.98(12) . 3_567
O3 Na1 P1 28.88(10) . .
O12 Na1 Gd1 38.34(13) . .
O12 Na1 Gd2 118.33(16) . 3_567
O12 Na1 N1E 101.5(2) . .
O12 Na1 O1 113.3(2) . .
O12 Na1 O3 75.04(17) . .
O12 Na1 P1 97.24(15) . .
O21 Na1 Gd1 138.81(17) 3_567 .
O21 Na1 Gd2 42.10(13) 3_567 3_567
O21 Na1 N1E 120.4(3) 3_567 .
O21 Na1 O1 79.62(19) 3_567 .
O21 Na1 O3 135.86(19) 3_567 .
O21 Na1 O12 123.6(2) 3_567 .
O21 Na1 P1 107.73(16) 3_567 .
P1 Na1 Gd1 59.66(6) . .
P1 Na1 Gd2 67.05(6) . 3_567
Na1 O1 Gd2 101.21(19) . 3_567
P1 O1 Gd2 150.1(3) . 3_567
P1 O1 Na1 105.3(3) . .
Co2 O1OH Co2 97.94(19) . 3_567
Co2 O1OH Gd1 105.28(18) . 3_567
Co2 O1OH Gd1 102.20(18) 3_567 3_567
Co3 O2 Gd1 110.87(19) . .
P3 O2 Co3 130.0(3) . .
P3 O2 Gd1 94.9(2) . .
Gd1 O3 Na1 94.92(16) . .
P1 O3 Gd1 131.4(3) . .
P1 O3 Na1 84.9(2) . .
Co1 O4 Co2 120.8(2) . .
P1 O4 Co1 113.9(3) . .
P1 O4 Co2 122.6(3) . .
P2 O5 Gd2 135.6(3) . .
P2 O6 Co3 123.3(3) . .
Co2 O7 Gd1 100.63(17) . .
P2 O7 Co2 111.1(2) . .
P2 O7 Gd1 147.7(3) . .
C19 O8 Co1 99.8(5) . .
P3 O9 Gd2 162.1(3) . .
Co2 O10 Gd1 99.41(17) 3_567 .
P3 O10 Co2 130.2(3) . 3_567
P3 O10 Gd1 100.5(2) . .
C19 O11 Co1 82.1(5) . .
C24 O12 Gd1 91.7(4) . .
C24 O12 Na1 132.5(5) . .
Na1 O12 Gd1 107.2(2) . .
C24 O13 Gd1 95.1(4) . .
C29 O14 Gd1 157.8(5) . .
C29 O15 Co3 115.5(5) . .
C34 O16 Co3 114.1(4) . .
C34 O17 Gd2 171.7(5) . .
C39 O18 Gd2 92.0(5) . .
C39 O19 Gd2 94.5(4) . .
C44 O20 Gd2 94.1(4) . .
C44 O21 Gd2 90.7(4) . .
C44 O21 Na1 161.0(5) . 3_567
Na1 O21 Gd2 101.09(19) 3_567 .
C1 P1 Na1 112.9(2) . .
O1 P1 C1 106.0(3) . .
O1 P1 Na1 46.55(19) . .
O1 P1 O4 113.1(3) . .
O3 P1 C1 109.6(3) . .
O3 P1 Na1 66.24(19) . .
O3 P1 O1 111.8(3) . .
O3 P1 O4 113.0(3) . .
O4 P1 C1 102.7(3) . .
O4 P1 Na1 142.5(2) . .
O5 P2 C7 105.5(3) . .
O5 P2 O7 112.0(3) . .
O6 P2 C7 111.0(3) . .
O6 P2 O5 113.8(3) . .
O6 P2 O7 110.7(3) . .
O7 P2 C7 103.3(3) . .
C13 P3 Gd1 133.0(2) . .
O2 P3 C13 109.3(3) . .
O2 P3 Gd1 55.63(17) . .
O9 P3 C13 104.1(3) . .
O9 P3 Gd1 122.7(2) . .
O9 P3 O2 114.9(3) . .
O9 P3 O10 113.0(3) . .
O10 P3 C13 110.5(3) . .
O10 P3 Gd1 50.56(18) . .
O10 P3 O2 105.1(3) . .

loop_
_geom_bond_atom_site_label_1
_geom_bond_atom_site_label_2
_geom_bond_distance
_geom_bond_site_symmetry_2
C1 C2 1.556(10) .
C1 C6 1.539(10) .
C1 N1 1.500(9) .
C1 P1 1.837(7) .
C1N C2N 1.446(14) .
C1N N1E 1.146(12) .
C2 C3 1.544(10) .
C3 C4 1.533(12) .
C4 C5 1.513(13) .
C5 C6 1.538(10) .
C7 C8 1.535(10) .
C7 C12 1.540(9) .
C7 N2 1.511(8) .
C7 P2 1.846(7) .
C8 C9 1.537(10) .
C9 C10 1.518(12) .
C10 C11 1.510(12) .
C11 C12 1.520(10) .
C13 C14 1.567(9) .
C13 C18 1.525(9) .
C13 N3 1.498(9) 3_567
C13 P3 1.839(7) .
C14 C15 1.547(10) .
C15 C16 1.516(12) .
C16 C17 1.541(12) .
C17 C18 1.525(10) .
C19 C20 1.531(12) .
C19 O8 1.290(9) .
C19 O11 1.255(10) .
C20 C21 1.538(16) .
C20 C22 1.523(13) .
C20 C23 1.522(14) .
C24 C25 1.539(10) .
C24 Gd1 2.845(7) .
C24 O12 1.285(8) .
C24 O13 1.261(9) .
C25 C26 1.542(10) .
C25 C27 1.541(11) .
C25 C28 1.520(10) .
C29 C30 1.527(11) .
C29 O14 1.256(9) .
C29 O15 1.278(8) .
C30 C31 1.534(12) .
C30 C32 1.524(12) .
C30 C33 1.511(13) .
C34 C35 1.532(9) .
C34 O16 1.265(9) .
C34 O17 1.250(9) .
C35 C36 1.515(14) .
C35 C37 1.538(13) .
C35 C38 1.530(14) .
C39 C40 1.547(10) .
C39 Gd2 2.868(8) .
C39 O18 1.282(9) .
C39 O19 1.254(9) .
C40 C41 1.538(12) .
C40 C42 1.514(11) .
C40 C43 1.524(12) .
C44 C45 1.526(10) .
C44 Gd2 2.812(7) .
C44 O20 1.256(9) .
C44 O21 1.285(9) .
C45 C46 1.510(11) .
C45 C47 1.532(11) .
C45 C48 1.531(11) .
C49 N50 1.20(2) .
C49 C1A 1.423(14) .
Co1 N1 2.085(6) .
Co1 N3 2.059(6) .
Co1 O4 2.021(5) .
Co1 O8 1.992(5) .
Co1 O11 2.401(6) .
Co2 Gd1 3.5265(10) 3_567
Co2 Gd1 3.4677(10) .
Co2 N2 2.153(5) .
Co2 O1OH 2.081(5) .
Co2 O1OH 2.100(5) 3_567
Co2 O4 2.114(5) .
Co2 O7 2.152(5) .
Co2 O10 2.163(5) 3_567
Co3 O2 1.997(5) .
Co3 O6 1.953(5) .
Co3 O15 2.002(5) .
Co3 O16 1.975(5) .
Gd1 Co2 3.5265(10) 3_567
Gd1 O1OH 2.351(4) 3_567
Gd1 O2 2.589(4) .
Gd1 O3 2.337(4) .
Gd1 O7 2.351(4) .
Gd1 O10 2.455(5) .
Gd1 O12 2.501(5) .
Gd1 O13 2.442(5) .
Gd1 O14 2.309(5) .
Gd1 P3 3.1247(18) .
Gd2 Na1 3.637(3) 3_567
Gd2 O1 2.357(5) 3_567
Gd2 O5 2.345(5) .
Gd2 O9 2.278(4) .
Gd2 O17 2.353(5) .
Gd2 O18 2.520(5) .
Gd2 O19 2.482(5) .
Gd2 O20 2.428(5) .
Gd2 O21 2.485(5) .
N1E Na1 2.398(9) .
N3 C13 1.497(9) 3_567
Na1 Gd2 3.637(3) 3_567
Na1 O1 2.349(5) .
Na1 O3 2.867(5) .
Na1 O12 2.283(5) .
Na1 O21 2.221(6) 3_567
Na1 P1 3.120(3) .
O1 Gd2 2.357(5) 3_567
O1 P1 1.525(5) .
O1OH Co2 2.100(5) 3_567
O1OH Gd1 2.351(4) 3_567
O2 P3 1.542(5) .
O3 P1 1.513(5) .
O4 P1 1.555(5) .
O5 P2 1.521(5) .
O6 P2 1.516(5) .
O7 P2 1.546(5) .
O9 P3 1.486(5) .
O10 Co2 2.162(5) 3_567
O10 P3 1.536(5) .
O21 Na1 2.221(6) 3_567
